data_7020142
loop_
_publ_author_name
'Romanski, Steffen'
'Kraus, Birgit'
'Guttentag, Miguel'
'Schlundt, Waldemar'
'R\"ucker, Hannelore'
'Adler, Andreas'
'Neud\"orfl, J\"org-Martin'
'Alberto, Roger'
'Amslinger, Sabine'
'Schmalz, Hans-G\"unther'

_publ_section_title
;
 Acyloxybutadiene tricarbonyl iron complexes as enzyme-triggered
 CO-releasing molecules (ET-CORMs): a structure-activity relationship
 study.
;
_journal_issue 45
_journal_name_full 'Dalton transactions (Cambridge, England : 2003)'
_journal_page_first 13862
_journal_page_last 13875
_journal_paper_doi 10.1039/c2dt30662j
_journal_volume 41
_journal_year 2012
_chemical_formula_moiety 'C14 H16 Fe O5'
_chemical_formula_sum 'C14 H16 Fe O5'
_chemical_formula_weight 320.12
_chemical_name_systematic
;
?
;
_space_group_IT_number 14
_symmetry_cell_setting monoclinic
_symmetry_space_group_name_Hall '-P 2ybc'
_symmetry_space_group_name_H-M 'P 1 21/c 1'
_atom_sites_solution_hydrogens geom
_atom_sites_solution_primary direct
_atom_sites_solution_secondary difmap
_audit_creation_method SHELXL-97
_cell_angle_alpha 90.00
_cell_angle_beta 104.644(2)
_cell_angle_gamma 90.00
_cell_formula_units_Z 4
_cell_length_a 12.4124(4)
_cell_length_b 6.4417(2)
_cell_length_c 18.6015(7)
_cell_measurement_reflns_used 13203
_cell_measurement_temperature 100(2)
_cell_measurement_theta_max 26.99
_cell_measurement_theta_min 1.70
_cell_volume 1439.00(9)
_computing_cell_refinement 'Nonius DENZO (Otwinowski, Minor 1997)'
_computing_data_collection 'Nonius COLLECT'
_computing_data_reduction 'Nonius DENZO (Otwinowski, Minor 1997)'
_computing_molecular_graphics 'SCHAKAL99 (E. Keller 1999)'
_computing_publication_material 'PLATON (A. L. Spek 1980-2004)'
_computing_structure_refinement 'SHELXL-97 (Sheldrick, 1997)'
_computing_structure_solution 'SHELXS-97 (Sheldrick, 1997)'
_diffrn_ambient_temperature 100(2)
_diffrn_measured_fraction_theta_full 1.000
_diffrn_measured_fraction_theta_max 1.000
_diffrn_measurement_device_type 'Nonius KappaCCD'
_diffrn_measurement_method Phi/Omega-Scans
_diffrn_radiation_monochromator graphite
_diffrn_radiation_source 'fine-focus sealed tube'
_diffrn_radiation_type MoK\a
_diffrn_radiation_wavelength 0.71073
_diffrn_reflns_av_R_equivalents 0.0785
_diffrn_reflns_av_sigmaI/netI 0.0477
_diffrn_reflns_limit_h_max 15
_diffrn_reflns_limit_h_min -14
_diffrn_reflns_limit_k_max 8
_diffrn_reflns_limit_k_min -8
_diffrn_reflns_limit_l_max 17
_diffrn_reflns_limit_l_min -23
_diffrn_reflns_number 13203
_diffrn_reflns_theta_full 26.99
_diffrn_reflns_theta_max 26.99
_diffrn_reflns_theta_min 1.70
_exptl_absorpt_coefficient_mu 1.063
_exptl_absorpt_correction_T_max 0.9080
_exptl_absorpt_correction_T_min 0.5014
_exptl_absorpt_correction_type numerical
_exptl_absorpt_process_details
;
The absorption correction (X-RED; Stoe & Cie, 2001)
was performed after optimizing the crystal shape
using X-SHAPE (Stoe & Cie, 1999).
;
_exptl_crystal_colour yellowish
_exptl_crystal_density_diffrn 1.478
_exptl_crystal_density_method 'not measured'
_exptl_crystal_description prism
_exptl_crystal_F_000 664
_exptl_crystal_size_max .2
_exptl_crystal_size_mid .15
_exptl_crystal_size_min .07
_refine_diff_density_max 0.452
_refine_diff_density_min -0.374
_refine_diff_density_rms 0.059
_refine_ls_extinction_method none
_refine_ls_goodness_of_fit_ref 1.066
_refine_ls_hydrogen_treatment constr
_refine_ls_matrix_type full
_refine_ls_number_parameters 184
_refine_ls_number_reflns 3140
_refine_ls_number_restraints 0
_refine_ls_restrained_S_all 1.066
_refine_ls_R_factor_all 0.0358
_refine_ls_R_factor_gt 0.0285
_refine_ls_shift/su_max 0.001
_refine_ls_shift/su_mean 0.000
_refine_ls_structure_factor_coef Fsqd
_refine_ls_weighting_details 'calc w=1/[\s^2^(Fo^2^)+(0.0301P)^2^+0.3528P] where P=(Fo^2^+2Fc^2^)/3'
_refine_ls_weighting_scheme calc
_refine_ls_wR_factor_gt 0.0734
_refine_ls_wR_factor_ref 0.0756
_reflns_number_gt 2687
_reflns_number_total 3140
_reflns_threshold_expression >2sigma(I)
_cod_data_source_file c2dt30662j.txt
_cod_data_source_block rac-10
_cod_original_cell_volume 1439.00(8)
_cod_original_sg_symbol_H-M P21/c
_cod_database_code 7020142

loop_
_symmetry_equiv_pos_as_xyz
'x, y, z'
'-x, y+1/2, -z+1/2'
'-x, -y, -z'
'x, -y-1/2, z-1/2'

loop_
_atom_site_label
_atom_site_type_symbol
_atom_site_fract_x
_atom_site_fract_y
_atom_site_fract_z
_atom_site_U_iso_or_equiv
_atom_site_adp_type
_atom_site_occupancy
_atom_site_symmetry_multiplicity
_atom_site_calc_flag
_atom_site_refinement_flags
Fe1 Fe 0.323441(18) 0.91001(3) 0.111445(13) 0.01449(9) Uani 1 1 d .
O1 O 0.46622(10) 1.19891(19) 0.05513(8) 0.0285(3) Uani 1 1 d .
O2 O 0.46457(12) 0.8865(2) 0.26425(8) 0.0320(3) Uani 1 1 d .
O3 O 0.13986(10) 1.17011(19) 0.13162(7) 0.0236(3) Uani 1 1 d .
O4 O 0.24800(9) 0.93430(16) -0.06081(6) 0.0174(3) Uani 1 1 d .
O5 O 0.16641(10) 1.22674(18) -0.03265(7) 0.0226(3) Uani 1 1 d .
C1 C 0.41208(14) 1.0856(3) 0.07840(10) 0.0197(4) Uani 1 1 d .
C2 C 0.41127(15) 0.8980(2) 0.20422(11) 0.0217(4) Uani 1 1 d .
C3 C 0.21426(14) 1.0761(2) 0.12376(9) 0.0177(4) Uani 1 1 d .
C4 C 0.23526(13) 0.8278(2) 0.00340(9) 0.0157(3) Uani 1 1 d .
C5 C 0.20376(14) 1.1285(2) -0.07585(10) 0.0172(4) Uani 1 1 d .
C6 C 0.20429(14) 1.1946(3) -0.15420(9) 0.0186(4) Uani 1 1 d .
C7 C 0.10977(15) 1.0733(3) -0.20697(10) 0.0244(4) Uani 1 1 d .
H7A H 0.1255 0.9242 -0.2017 0.037 Uiso 1 1 calc R
H7B H 0.1044 1.1158 -0.2583 0.037 Uiso 1 1 calc R
H7C H 0.0392 1.1026 -0.1944 0.037 Uiso 1 1 calc R
C8 C 0.18072(18) 1.4278(3) -0.16234(11) 0.0282(4) Uani 1 1 d .
H8A H 0.1085 1.4574 -0.1523 0.042 Uiso 1 1 calc R
H8B H 0.1793 1.4714 -0.2130 0.042 Uiso 1 1 calc R
H8C H 0.2393 1.5038 -0.1269 0.042 Uiso 1 1 calc R
C9 C 0.31593(15) 1.1448(3) -0.17141(11) 0.0263(4) Uani 1 1 d .
H9A H 0.3762 1.2138 -0.1350 0.039 Uiso 1 1 calc R
H9B H 0.3148 1.1944 -0.2214 0.039 Uiso 1 1 calc R
H9C H 0.3281 0.9944 -0.1689 0.039 Uiso 1 1 calc R
C10 C 0.32541(13) 0.6884(2) 0.03224(9) 0.0168(3) Uani 1 1 d .
H10 H 0.3831 0.6623 0.0083 0.020 Uiso 1 1 calc R
C11 C 0.32065(14) 0.5936(2) 0.09933(10) 0.0185(4) Uani 1 1 d .
H11 H 0.3757 0.4987 0.1248 0.022 Uiso 1 1 calc R
C12 C 0.22734(14) 0.6502(2) 0.12631(10) 0.0183(4) Uani 1 1 d .
H12A H 0.2285 0.6127 0.1759 0.022 Uiso 1 1 d R
C13 C 0.11240(14) 0.6616(3) 0.07330(10) 0.0209(4) Uani 1 1 d .
H13A H 0.0622 0.7416 0.0967 0.025 Uiso 1 1 calc R
H13B H 0.0817 0.5197 0.0631 0.025 Uiso 1 1 calc R
C14 C 0.11725(13) 0.7655(3) 0.00008(10) 0.0187(4) Uani 1 1 d .
H14A H 0.0900 0.6679 -0.0417 0.022 Uiso 1 1 calc R
H14B H 0.0687 0.8896 -0.0085 0.022 Uiso 1 1 calc R

loop_
_atom_site_aniso_label
_atom_site_aniso_U_11
_atom_site_aniso_U_22
_atom_site_aniso_U_33
_atom_site_aniso_U_23
_atom_site_aniso_U_13
_atom_site_aniso_U_12
Fe1 0.01385(14) 0.01558(14) 0.01320(14) -0.00013(9) 0.00189(10) -0.00052(8)
O1 0.0267(7) 0.0254(7) 0.0379(9) 0.0011(6) 0.0164(6) -0.0041(5)
O2 0.0334(8) 0.0359(8) 0.0196(8) -0.0006(6) -0.0065(6) -0.0012(6)
O3 0.0256(7) 0.0245(6) 0.0223(7) -0.0008(5) 0.0092(5) 0.0057(6)
O4 0.0206(6) 0.0189(6) 0.0131(6) 0.0022(5) 0.0049(5) 0.0040(5)
O5 0.0288(7) 0.0229(6) 0.0168(7) 0.0006(5) 0.0074(5) 0.0074(5)
C1 0.0173(8) 0.0214(9) 0.0194(9) -0.0042(7) 0.0027(7) 0.0028(7)
C2 0.0212(9) 0.0181(8) 0.0248(10) -0.0014(7) 0.0041(8) -0.0024(7)
C3 0.0224(9) 0.0187(8) 0.0108(8) 0.0000(6) 0.0020(7) -0.0039(7)
C4 0.0184(8) 0.0162(8) 0.0124(8) -0.0012(7) 0.0036(7) 0.0000(6)
C5 0.0150(8) 0.0192(8) 0.0160(9) 0.0002(7) 0.0015(7) 0.0012(6)
C6 0.0203(8) 0.0205(8) 0.0150(9) 0.0014(7) 0.0045(7) 0.0026(7)
C7 0.0246(10) 0.0325(10) 0.0146(9) 0.0002(7) 0.0024(8) -0.0014(7)
C8 0.0422(11) 0.0233(9) 0.0192(10) 0.0034(7) 0.0079(9) 0.0045(8)
C9 0.0232(9) 0.0348(10) 0.0228(10) 0.0057(8) 0.0093(8) 0.0027(8)
C10 0.0164(8) 0.0160(8) 0.0173(9) -0.0043(7) 0.0028(7) -0.0002(6)
C11 0.0197(9) 0.0145(8) 0.0190(9) -0.0002(6) 0.0005(7) 0.0008(6)
C12 0.0211(9) 0.0171(8) 0.0161(9) 0.0014(7) 0.0035(7) -0.0042(7)
C13 0.0166(8) 0.0206(8) 0.0254(10) 0.0007(7) 0.0051(7) -0.0026(7)
C14 0.0151(8) 0.0211(8) 0.0177(9) -0.0020(7) -0.0001(7) 0.0002(6)

loop_
_atom_type_symbol
_atom_type_description
_atom_type_scat_dispersion_real
_atom_type_scat_dispersion_imag
_atom_type_scat_source
C C 0.0033 0.0016 'International Tables Vol C Tables 4.2.6.8 and 6.1.1.4'
H H 0.0000 0.0000 'International Tables Vol C Tables 4.2.6.8 and 6.1.1.4'
Fe Fe 0.3463 0.8444 'International Tables Vol C Tables 4.2.6.8 and 6.1.1.4'
O O 0.0106 0.0060 'International Tables Vol C Tables 4.2.6.8 and 6.1.1.4'

loop_
_geom_angle_atom_site_label_1
_geom_angle_atom_site_label_2
_geom_angle_atom_site_label_3
_geom_angle
C3 Fe1 C1 102.56(8)
C3 Fe1 C2 101.45(8)
C1 Fe1 C2 94.63(8)
C3 Fe1 C11 128.12(7)
C1 Fe1 C11 125.79(7)
C2 Fe1 C11 92.99(7)
C3 Fe1 C10 130.89(7)
C1 Fe1 C10 94.19(7)
C2 Fe1 C10 123.01(7)
C11 Fe1 C10 39.99(7)
C3 Fe1 C4 92.58(7)
C1 Fe1 C4 92.73(7)
C2 Fe1 C4 162.32(7)
C11 Fe1 C4 69.74(6)
C10 Fe1 C4 40.22(6)
C3 Fe1 C12 89.20(7)
C1 Fe1 C12 163.88(7)
C2 Fe1 C12 93.77(7)
C11 Fe1 C12 39.88(7)
C10 Fe1 C12 69.71(7)
C4 Fe1 C12 75.56(7)
C5 O4 C4 119.34(13)
O1 C1 Fe1 177.78(16)
O2 C2 Fe1 177.61(17)
O3 C3 Fe1 175.14(15)
O4 C4 C10 112.10(14)
O4 C4 C14 114.11(13)
C10 C4 C14 120.61(14)
O4 C4 Fe1 122.77(10)
C10 C4 Fe1 68.28(9)
C14 C4 Fe1 111.90(11)
O5 C5 O4 123.17(16)
O5 C5 C6 126.07(15)
O4 C5 C6 110.70(14)
C5 C6 C8 108.81(14)
C5 C6 C9 111.41(14)
C8 C6 C9 110.18(15)
C5 C6 C7 106.39(14)
C8 C6 C7 109.84(14)
C9 C6 C7 110.14(15)
C6 C7 H7A 109.5
C6 C7 H7B 109.5
H7A C7 H7B 109.5
C6 C7 H7C 109.5
H7A C7 H7C 109.5
H7B C7 H7C 109.5
C6 C8 H8A 109.5
C6 C8 H8B 109.5
H8A C8 H8B 109.5
C6 C8 H8C 109.5
H8A C8 H8C 109.5
H8B C8 H8C 109.5
C6 C9 H9A 109.5
C6 C9 H9B 109.5
H9A C9 H9B 109.5
C6 C9 H9C 109.5
H9A C9 H9C 109.5
H9B C9 H9C 109.5
C11 C10 C4 113.71(15)
C11 C10 Fe1 69.76(9)
C4 C10 Fe1 71.50(9)
C11 C10 H10 123.1
C4 C10 H10 123.1
Fe1 C10 H10 127.3
C10 C11 C12 115.07(14)
C10 C11 Fe1 70.25(9)
C12 C11 Fe1 72.48(9)
C10 C11 H11 122.5
C12 C11 H11 122.5
Fe1 C11 H11 126.5
C11 C12 C13 119.95(16)
C11 C12 Fe1 67.64(9)
C13 C12 Fe1 110.23(11)
C11 C12 H12A 117.6
C13 C12 H12A 115.1
Fe1 C12 H12A 117.2
C12 C13 C14 110.92(14)
C12 C13 H13A 109.5
C14 C13 H13A 109.5
C12 C13 H13B 109.5
C14 C13 H13B 109.5
H13A C13 H13B 108.0
C4 C14 C13 109.67(13)
C4 C14 H14A 109.7
C13 C14 H14A 109.7
C4 C14 H14B 109.7
C13 C14 H14B 109.7
H14A C14 H14B 108.2

loop_
_geom_bond_atom_site_label_1
_geom_bond_atom_site_label_2
_geom_bond_distance
Fe1 C3 1.7863(18)
Fe1 C1 1.7916(19)
Fe1 C2 1.7947(19)
Fe1 C11 2.0498(16)
Fe1 C10 2.0561(16)
Fe1 C4 2.0990(16)
Fe1 C12 2.1137(16)
O1 C1 1.148(2)
O2 C2 1.147(2)
O3 C3 1.144(2)
O4 C5 1.3666(19)
O4 C4 1.420(2)
O5 C5 1.204(2)
C4 C10 1.429(2)
C4 C14 1.505(2)
C5 C6 1.520(2)
C6 C8 1.531(2)
C6 C9 1.533(2)
C6 C7 1.539(2)
C7 H7A 0.9800
C7 H7B 0.9800
C7 H7C 0.9800
C8 H8A 0.9800
C8 H8B 0.9800
C8 H8C 0.9800
C9 H9A 0.9800
C9 H9B 0.9800
C9 H9C 0.9800
C10 C11 1.404(2)
C10 H10 0.9500
C11 C12 1.421(2)
C11 H11 0.9500
C12 C13 1.517(2)
C12 H12A 0.9495
C13 C14 1.532(2)
C13 H13A 0.9900
C13 H13B 0.9900
C14 H14A 0.9900
C14 H14B 0.9900

loop_
_geom_torsion_atom_site_label_1
_geom_torsion_atom_site_label_2
_geom_torsion_atom_site_label_3
_geom_torsion_atom_site_label_4
_geom_torsion
C5 O4 C4 C10 -150.60(14)
C5 O4 C4 C14 67.78(18)
C5 O4 C4 Fe1 -72.94(16)
C3 Fe1 C4 O4 92.96(13)
C1 Fe1 C4 O4 -9.75(13)
C2 Fe1 C4 O4 -124.3(2)
C11 Fe1 C4 O4 -137.09(14)
C10 Fe1 C4 O4 -103.01(16)
C12 Fe1 C4 O4 -178.53(14)
C3 Fe1 C4 C10 -164.03(11)
C1 Fe1 C4 C10 93.26(11)
C2 Fe1 C4 C10 -21.3(3)
C11 Fe1 C4 C10 -34.08(10)
C12 Fe1 C4 C10 -75.52(10)
C3 Fe1 C4 C14 -48.52(12)
C1 Fe1 C4 C14 -151.23(12)
C2 Fe1 C4 C14 94.2(3)
C11 Fe1 C4 C14 81.43(12)
C10 Fe1 C4 C14 115.51(15)
C12 Fe1 C4 C14 39.98(11)
C4 O4 C5 O5 9.8(2)
C4 O4 C5 C6 -167.67(13)
O5 C5 C6 C8 15.9(2)
O4 C5 C6 C8 -166.69(14)
O5 C5 C6 C9 137.57(18)
O4 C5 C6 C9 -45.03(18)
O5 C5 C6 C7 -102.38(19)
O4 C5 C6 C7 75.02(16)
O4 C4 C10 C11 174.80(13)
C14 C4 C10 C11 -46.4(2)
Fe1 C4 C10 C11 56.96(12)
O4 C4 C10 Fe1 117.85(12)
C14 C4 C10 Fe1 -103.34(15)
C3 Fe1 C10 C11 -103.79(12)
C1 Fe1 C10 C11 145.62(10)
C2 Fe1 C10 C11 47.34(12)
C4 Fe1 C10 C11 -125.11(14)
C12 Fe1 C10 C11 -33.66(9)
C3 Fe1 C10 C4 21.33(14)
C1 Fe1 C10 C4 -89.27(11)
C2 Fe1 C10 C4 172.45(10)
C11 Fe1 C10 C4 125.11(14)
C12 Fe1 C10 C4 91.45(10)
C4 C10 C11 C12 0.7(2)
Fe1 C10 C11 C12 58.60(12)
C4 C10 C11 Fe1 -57.91(12)
C3 Fe1 C11 C10 111.05(11)
C1 Fe1 C11 C10 -43.98(13)
C2 Fe1 C11 C10 -141.87(11)
C4 Fe1 C11 C10 34.27(9)
C12 Fe1 C11 C10 125.83(14)
C3 Fe1 C11 C12 -14.78(14)
C1 Fe1 C11 C12 -169.81(10)
C2 Fe1 C11 C12 92.31(11)
C10 Fe1 C11 C12 -125.83(14)
C4 Fe1 C11 C12 -91.56(10)
C10 C11 C12 C13 43.8(2)
Fe1 C11 C12 C13 101.21(14)
C10 C11 C12 Fe1 -57.40(12)
C3 Fe1 C12 C11 168.42(11)
C1 Fe1 C12 C11 31.1(3)
C2 Fe1 C12 C11 -90.15(11)
C10 Fe1 C12 C11 33.74(10)
C4 Fe1 C12 C11 75.55(10)
C3 Fe1 C12 C13 53.35(13)
C1 Fe1 C12 C13 -83.9(3)
C2 Fe1 C12 C13 154.78(13)
C11 Fe1 C12 C13 -115.07(16)
C10 Fe1 C12 C13 -81.33(13)
C4 Fe1 C12 C13 -39.52(12)
C11 C12 C13 C14 -42.3(2)
Fe1 C12 C13 C14 32.90(17)
O4 C4 C14 C13 -177.32(13)
C10 C4 C14 C13 44.6(2)
Fe1 C4 C14 C13 -32.32(16)
C12 C13 C14 C4 -0.76(19)
